data_7004027
loop_
_publ_author_name
'Lu, Zhengliang'
'Costa, Jos\'e S\'anchez'
'Roubeau, Olivier'
'Mutikainen, Ilpo'
'Turpeinen, Urho'
'Teat, Simon J.'
'Gamez, Patrick'
'Reedijk, Jan'

_publ_section_title
;
 A copper complex bearing a TEMPO moiety as catalyst for the aerobic
 oxidation of primary alcohols
;
_journal_issue 27
_journal_name_full 'Dalton Transactions'
_journal_page_first 3567
_journal_page_last 3573
_journal_paper_doi 10.1039/b802109k
_journal_year 2008
_chemical_formula_sum 'C36 H38 N9 O3'
_chemical_formula_weight 648.79
_chemical_name_systematic
;
?
;
_space_group_IT_number 2
_symmetry_cell_setting triclinic
_symmetry_space_group_name_Hall '-P 1'
_symmetry_space_group_name_H-M 'P -1'
_atom_sites_solution_hydrogens geom
_atom_sites_solution_primary direct
_atom_sites_solution_secondary difmap
_audit_creation_method SHELXL-97
_cell_angle_alpha 106.96(3)
_cell_angle_beta 95.71(3)
_cell_angle_gamma 107.34(3)
_cell_formula_units_Z 2
_cell_length_a 9.4680(19)
_cell_length_b 12.639(3)
_cell_length_c 15.721(3)
_cell_measurement_reflns_used 20141
_cell_measurement_temperature 150(2)
_cell_measurement_theta_max 27.485
_cell_measurement_theta_min 0.998
_cell_volume 1681.5(8)
_computing_cell_refinement 'HKL Scalepack (Otwinowski & Minor 1997)'
_computing_data_collection 'Collect (Bruker AXS BV, 1997-2004)'
_computing_data_reduction 'HKL Denzo and Scalepack (Otwinowski & Minor 1997)'
_computing_structure_refinement 'SHELXL-97 (Sheldrick, 1997)'
_computing_structure_solution 'SHELXS-97 (Sheldrick, 1990)'
_diffrn_ambient_temperature 150(2)
_diffrn_detector_area_resol_mean 9
_diffrn_measured_fraction_theta_full 0.993
_diffrn_measured_fraction_theta_max 0.993
_diffrn_measurement_device_type KappaCCD
_diffrn_measurement_method CCD
_diffrn_radiation_monochromator graphite
_diffrn_radiation_source 'fine-focus sealed tube'
_diffrn_radiation_type MoK\a
_diffrn_radiation_wavelength 0.71073
_diffrn_reflns_av_R_equivalents 0.0583
_diffrn_reflns_av_sigmaI/netI 0.0946
_diffrn_reflns_limit_h_max 11
_diffrn_reflns_limit_h_min -12
_diffrn_reflns_limit_k_max 16
_diffrn_reflns_limit_k_min -16
_diffrn_reflns_limit_l_max 20
_diffrn_reflns_limit_l_min -20
_diffrn_reflns_number 14725
_diffrn_reflns_theta_full 27.50
_diffrn_reflns_theta_max 27.50
_diffrn_reflns_theta_min 2.38
_exptl_absorpt_coefficient_mu 0.085
_exptl_absorpt_correction_type none
_exptl_crystal_colour pink
_exptl_crystal_density_diffrn 1.281
_exptl_crystal_density_method 'not measured'
_exptl_crystal_description plate
_exptl_crystal_F_000 690
_exptl_crystal_size_max 0.35
_exptl_crystal_size_mid 0.25
_exptl_crystal_size_min 0.05
_refine_diff_density_max 0.433
_refine_diff_density_min -0.275
_refine_diff_density_rms 0.061
_refine_ls_extinction_method none
_refine_ls_goodness_of_fit_ref 1.017
_refine_ls_hydrogen_treatment constr
_refine_ls_matrix_type full
_refine_ls_number_parameters 460
_refine_ls_number_reflns 7687
_refine_ls_number_restraints 41
_refine_ls_restrained_S_all 1.021
_refine_ls_R_factor_all 0.1285
_refine_ls_R_factor_gt 0.0598
_refine_ls_shift/su_max 0.000
_refine_ls_shift/su_mean 0.000
_refine_ls_structure_factor_coef Fsqd
_refine_ls_weighting_details 'calc w=1/[\s^2^(Fo^2^)+(0.0793P)^2^+0.0000P] where P=(Fo^2^+2Fc^2^)/3'
_refine_ls_weighting_scheme calc
_refine_ls_wR_factor_gt 0.1358
_refine_ls_wR_factor_ref 0.1714
_reflns_number_gt 4215
_reflns_number_total 7687
_reflns_threshold_expression >2sigma(I)
_cod_data_source_file b802109k.txt
_cod_data_source_block 7b
_cod_depositor_comments
;
The following automatic conversions were performed:
'_symmetry_cell_setting' value 'Triclinic' changed to 'triclinic'
according to '/home/saulius/struct/CIF-dictionaries/cif_core.dic'
dictionary named 'cif_core.dic' version 2.4.1 from 2010-06-29.

Automatic conversion script
Id: cif_fix_enum 1527 2010-12-29 10:47:43Z saulius 
;
_cod_original_cell_volume 1681.4(8)
_cod_original_sg_symbol_H-M P-1
_cod_database_code 7004027

loop_
_symmetry_equiv_pos_as_xyz
'x, y, z'
'-x, -y, -z'

loop_
_atom_site_label
_atom_site_type_symbol
_atom_site_fract_x
_atom_site_fract_y
_atom_site_fract_z
_atom_site_U_iso_or_equiv
_atom_site_adp_type
_atom_site_occupancy
_atom_site_symmetry_multiplicity
_atom_site_calc_flag
_atom_site_refinement_flags
_atom_site_disorder_assembly
_atom_site_disorder_group
N1 N 0.0791(2) 0.89933(18) 0.02996(13) 0.0269(5) Uani 1 1 d . . .
C2 C 0.1463(2) 0.8536(2) 0.08070(16) 0.0234(5) Uani 1 1 d . . .
N3 N 0.1749(2) 0.75380(17) 0.05565(13) 0.0243(4) Uani 1 1 d . . .
C4 C 0.1362(3) 0.6975(2) -0.03464(16) 0.0241(5) Uani 1 1 d . . .
N5 N 0.0696(2) 0.73189(17) -0.09527(13) 0.0249(4) Uani 1 1 d . . .
C6 C 0.0373(3) 0.8302(2) -0.05941(16) 0.0241(5) Uani 1 1 d . . .
N7 N -0.0425(2) 0.86321(19) -0.11559(14) 0.0313(5) Uani 1 1 d . . .
H7A H -0.0593 0.9299 -0.0941 0.038 Uiso 1 1 calc R . .
C8 C -0.1024(3) 0.7922(2) -0.21141(16) 0.0290(6) Uani 1 1 d . . .
H8A H -0.0839 0.7159 -0.2224 0.035 Uiso 1 1 calc R . .
C9 C -0.2708(3) 0.7654(2) -0.23809(16) 0.0294(6) Uani 1 1 d . . .
H9A H -0.2897 0.8400 -0.2314 0.035 Uiso 1 1 calc R . .
H9B H -0.3223 0.7304 -0.1959 0.035 Uiso 1 1 calc R . .
C10 C -0.3394(3) 0.6807(2) -0.33587(17) 0.0324(6) Uani 1 1 d . . .
C11 C -0.4966(3) 0.6820(3) -0.3660(2) 0.0436(7) Uani 1 1 d . . .
H11A H -0.5391 0.6279 -0.4285 0.065 Uiso 1 1 calc R . .
H11B H -0.4898 0.7619 -0.3632 0.065 Uiso 1 1 calc R . .
H11C H -0.5620 0.6571 -0.3258 0.065 Uiso 1 1 calc R . .
C12 C -0.3515(4) 0.5537(3) -0.3449(2) 0.0468(8) Uani 1 1 d . . .
H12A H -0.3950 0.5023 -0.4081 0.070 Uiso 1 1 calc R . .
H12B H -0.4167 0.5265 -0.3053 0.070 Uiso 1 1 calc R . .
H12C H -0.2507 0.5512 -0.3271 0.070 Uiso 1 1 calc R . .
N13 N -0.2429(2) 0.72112(19) -0.39821(14) 0.0316(5) Uani 1 1 d . . .
O14 O -0.3009(2) 0.67139(18) -0.48379(12) 0.0440(5) Uani 1 1 d . . .
C15 C -0.0744(3) 0.7760(2) -0.37323(17) 0.0326(6) Uani 1 1 d . . .
C16 C -0.0263(3) 0.8521(3) -0.4322(2) 0.0417(7) Uani 1 1 d . . .
H16A H -0.0702 0.9147 -0.4190 0.063 Uiso 1 1 calc R . .
H16B H -0.0620 0.8031 -0.4965 0.063 Uiso 1 1 calc R . .
H16C H 0.0842 0.8872 -0.4190 0.063 Uiso 1 1 calc R . .
C17 C -0.0057(3) 0.6763(3) -0.3942(2) 0.0451(8) Uani 1 1 d . . .
H17A H -0.0364 0.6279 -0.3561 0.068 Uiso 1 1 calc R . .
H17B H 0.1048 0.7110 -0.3814 0.068 Uiso 1 1 calc R . .
H17C H -0.0421 0.6271 -0.4583 0.068 Uiso 1 1 calc R . .
C18 C -0.0248(3) 0.8528(2) -0.27309(17) 0.0319(6) Uani 1 1 d . . .
H18A H 0.0860 0.8746 -0.2545 0.038 Uiso 1 1 calc R . .
H18B H -0.0471 0.9263 -0.2653 0.038 Uiso 1 1 calc R . .
N19 N 0.1662(2) 0.59512(17) -0.06871(13) 0.0248(4) Uani 1 1 d . . .
C20 C 0.2418(2) 0.5472(2) -0.01351(16) 0.0233(5) Uani 1 1 d . . .
C21 C 0.3695(3) 0.6180(2) 0.05457(16) 0.0273(5) Uani 1 1 d . . .
H21A H 0.4087 0.7005 0.0662 0.033 Uiso 1 1 calc R . .
C22 C 0.4387(3) 0.5673(2) 0.10495(17) 0.0305(6) Uani 1 1 d . . .
H22A H 0.5243 0.6155 0.1523 0.037 Uiso 1 1 calc R . .
C23 C 0.3848(3) 0.4475(2) 0.08725(18) 0.0319(6) Uani 1 1 d . . .
H23A H 0.4331 0.4136 0.1224 0.038 Uiso 1 1 calc R . .
C24 C 0.2603(3) 0.3764(2) 0.01833(18) 0.0326(6) Uani 1 1 d . . .
H24A H 0.2240 0.2936 0.0056 0.039 Uiso 1 1 calc R . .
C25 C 0.1887(3) 0.4263(2) -0.03197(17) 0.0273(5) Uani 1 1 d . . .
H25A H 0.1030 0.3776 -0.0791 0.033 Uiso 1 1 calc R . .
C26 C 0.1067(3) 0.5264(2) -0.16362(16) 0.0241(5) Uani 1 1 d . . .
C27 C -0.0470(3) 0.4669(2) -0.19462(16) 0.0277(5) Uani 1 1 d . . .
H27A H -0.1141 0.4715 -0.1537 0.033 Uiso 1 1 calc R . .
C28 C -0.1024(3) 0.4007(2) -0.28568(17) 0.0302(6) Uani 1 1 d . . .
H28A H -0.2078 0.3597 -0.3074 0.036 Uiso 1 1 calc R . .
C29 C -0.0038(3) 0.3938(2) -0.34546(17) 0.0326(6) Uani 1 1 d . . .
H29A H -0.0422 0.3485 -0.4080 0.039 Uiso 1 1 calc R . .
C30 C 0.1500(3) 0.4528(2) -0.31418(18) 0.0359(6) Uani 1 1 d . . .
H30A H 0.2172 0.4478 -0.3550 0.043 Uiso 1 1 calc R . .
C31 C 0.2056(3) 0.5191(2) -0.22288(17) 0.0300(6) Uani 1 1 d . . .
H31A H 0.3111 0.5594 -0.2009 0.036 Uiso 1 1 calc R . .
O32 O 0.18692(18) 0.91931(15) 0.16998(11) 0.0282(4) Uani 1 1 d . . .
C33 C 0.2354(3) 0.8651(2) 0.23129(16) 0.0281(6) Uani 1 1 d . . .
H33A H 0.2923 0.8152 0.2022 0.034 Uiso 1 1 calc R . .
H33B H 0.1465 0.8147 0.2464 0.034 Uiso 1 1 calc R . .
C34 C 0.3346(3) 0.9611(2) 0.31622(17) 0.0302(6) Uani 1 1 d . . .
H34A H 0.4260 1.0093 0.3016 0.036 Uiso 1 1 calc R . .
H34B H 0.2793 1.0131 0.3439 0.036 Uiso 1 1 calc R . .
N35 N 0.3775(2) 0.90589(19) 0.37925(13) 0.0287(5) Uani 1 1 d . . .
N36 N 0.2909(2) 0.8928(2) 0.44194(14) 0.0353(5) Uani 1 1 d . . .
C37 C 0.3491(3) 0.8349(3) 0.48602(18) 0.0378(6) Uani 1 1 d . . .
H37A H 0.3125 0.8139 0.5351 0.045 Uiso 1 1 calc R . .
C38 C 0.4689(3) 0.8088(2) 0.45219(18) 0.0354(6) Uani 1 1 d . . .
H38A H 0.5268 0.7677 0.4723 0.043 Uiso 1 1 calc R . .
C39 C 0.4864(3) 0.8552(2) 0.38305(17) 0.0295(6) Uani 1 1 d . . .
C40 C 0.5994(3) 0.8532(2) 0.32518(18) 0.0307(6) Uani 1 1 d . . .
C41 C 0.7166(3) 0.8147(3) 0.3463(2) 0.0464(8) Uani 1 1 d . . .
H41A H 0.7254 0.7916 0.3984 0.056 Uiso 1 1 calc R . .
C42 C 0.8204(3) 0.8103(3) 0.2908(2) 0.0510(8) Uani 1 1 d . . .
H42A H 0.9012 0.7840 0.3042 0.061 Uiso 1 1 calc R . .
C43 C 0.8058(3) 0.8441(2) 0.2165(2) 0.0422(7) Uani 1 1 d . . .
H43A H 0.8762 0.8422 0.1775 0.051 Uiso 1 1 calc R . .
C44 C 0.6871(3) 0.8807(3) 0.1996(2) 0.0424(7) Uani 1 1 d . . .
H44A H 0.6766 0.9031 0.1473 0.051 Uiso 1 1 calc R . .
N45 N 0.5842(2) 0.8869(2) 0.25230(16) 0.0376(6) Uani 1 1 d . . .
C46 C 0.537(2) 1.1197(12) 0.0814(11) 0.067(2) Uani 0.50 1 d PU . .
O47 O 0.4809(7) 1.1735(6) 0.0501(5) 0.0869(19) Uani 0.50 1 d PU . .
C48 C 0.6137(9) 1.1529(7) 0.1774(6) 0.0607(16) Uani 0.50 1 d PU . .
O49 O 0.542(2) 1.0180(11) 0.0357(8) 0.076(2) Uani 0.50 1 d PU . .
C50 C 0.461(4) 0.983(2) -0.0582(17) 0.115(5) Uani 0.50 1 d PDU . .
C51 C 0.463(3) 0.8577(17) -0.1013(16) 0.127(5) Uani 0.50 1 d PDU . .

loop_
_atom_site_aniso_label
_atom_site_aniso_U_11
_atom_site_aniso_U_22
_atom_site_aniso_U_33
_atom_site_aniso_U_23
_atom_site_aniso_U_13
_atom_site_aniso_U_12
N1 0.0334(11) 0.0250(12) 0.0211(11) 0.0035(9) 0.0000(9) 0.0143(9)
C2 0.0238(11) 0.0226(13) 0.0206(13) 0.0035(10) 0.0006(9) 0.0086(10)
N3 0.0270(10) 0.0229(11) 0.0219(11) 0.0044(9) -0.0003(8) 0.0119(9)
C4 0.0248(12) 0.0241(13) 0.0224(13) 0.0064(11) 0.0030(10) 0.0091(10)
N5 0.0319(11) 0.0216(11) 0.0202(11) 0.0038(9) 0.0011(8) 0.0125(9)
C6 0.0292(12) 0.0208(13) 0.0200(13) 0.0043(11) 0.0012(10) 0.0090(10)
N7 0.0453(12) 0.0274(12) 0.0219(11) 0.0042(10) -0.0032(9) 0.0210(10)
C8 0.0420(14) 0.0243(14) 0.0198(13) 0.0028(11) -0.0004(11) 0.0168(12)
C9 0.0371(14) 0.0293(14) 0.0221(13) 0.0094(11) 0.0054(11) 0.0113(12)
C10 0.0416(14) 0.0289(15) 0.0229(14) 0.0099(12) -0.0007(11) 0.0081(12)
C11 0.0398(15) 0.0477(19) 0.0357(17) 0.0157(15) -0.0010(12) 0.0056(14)
C12 0.069(2) 0.0300(17) 0.0325(17) 0.0093(14) -0.0042(14) 0.0101(15)
N13 0.0422(12) 0.0332(13) 0.0182(11) 0.0072(10) 0.0006(9) 0.0147(10)
O14 0.0584(12) 0.0504(13) 0.0188(10) 0.0071(9) -0.0029(9) 0.0206(11)
C15 0.0390(14) 0.0362(16) 0.0268(14) 0.0086(12) 0.0068(11) 0.0208(12)
C16 0.0485(17) 0.0477(19) 0.0368(17) 0.0177(15) 0.0157(13) 0.0221(15)
C17 0.0600(19) 0.055(2) 0.0340(17) 0.0162(15) 0.0137(14) 0.0365(16)
C18 0.0302(13) 0.0348(16) 0.0296(15) 0.0070(12) 0.0025(11) 0.0148(12)
N19 0.0316(11) 0.0228(11) 0.0187(11) 0.0022(9) 0.0002(8) 0.0138(9)
C20 0.0246(12) 0.0265(13) 0.0222(13) 0.0078(11) 0.0064(10) 0.0136(10)
C21 0.0273(12) 0.0270(14) 0.0273(14) 0.0066(11) 0.0028(10) 0.0123(11)
C22 0.0279(12) 0.0377(16) 0.0256(14) 0.0077(12) 0.0012(10) 0.0152(12)
C23 0.0340(14) 0.0414(17) 0.0312(15) 0.0185(13) 0.0092(11) 0.0214(12)
C24 0.0353(14) 0.0273(14) 0.0383(16) 0.0134(13) 0.0091(12) 0.0124(12)
C25 0.0280(12) 0.0274(14) 0.0259(14) 0.0064(11) 0.0036(10) 0.0116(11)
C26 0.0326(13) 0.0212(13) 0.0199(12) 0.0057(10) 0.0023(10) 0.0133(11)
C27 0.0301(13) 0.0273(14) 0.0250(14) 0.0064(11) 0.0036(10) 0.0117(11)
C28 0.0349(13) 0.0246(14) 0.0274(14) 0.0065(12) -0.0021(11) 0.0099(11)
C29 0.0478(16) 0.0267(15) 0.0180(13) 0.0021(11) -0.0008(11) 0.0130(12)
C30 0.0468(16) 0.0372(16) 0.0250(15) 0.0074(13) 0.0137(12) 0.0175(13)
C31 0.0302(13) 0.0284(14) 0.0296(14) 0.0062(12) 0.0054(11) 0.0112(11)
O32 0.0401(10) 0.0269(10) 0.0175(9) 0.0024(7) -0.0010(7) 0.0189(8)
C33 0.0340(13) 0.0300(14) 0.0200(13) 0.0071(11) -0.0015(10) 0.0143(11)
C34 0.0394(14) 0.0271(14) 0.0233(14) 0.0050(11) -0.0003(11) 0.0158(12)
N35 0.0332(11) 0.0293(12) 0.0198(11) 0.0053(10) -0.0017(9) 0.0106(10)
N36 0.0401(12) 0.0392(14) 0.0198(12) 0.0037(10) 0.0018(9) 0.0116(11)
C37 0.0406(15) 0.0442(18) 0.0227(14) 0.0115(13) 0.0013(11) 0.0080(13)
C38 0.0356(14) 0.0369(16) 0.0291(15) 0.0124(13) -0.0051(11) 0.0085(12)
C39 0.0315(13) 0.0279(14) 0.0225(14) 0.0054(11) -0.0049(10) 0.0074(11)
C40 0.0322(13) 0.0252(14) 0.0283(14) 0.0056(11) -0.0027(11) 0.0073(11)
C41 0.0455(17) 0.053(2) 0.051(2) 0.0286(17) 0.0065(15) 0.0230(15)
C42 0.0434(17) 0.053(2) 0.071(2) 0.0303(19) 0.0163(16) 0.0264(15)
C43 0.0378(15) 0.0318(16) 0.053(2) 0.0097(15) 0.0159(14) 0.0093(13)
C44 0.0418(16) 0.0462(19) 0.0369(17) 0.0166(15) 0.0090(13) 0.0093(14)
N45 0.0360(12) 0.0433(15) 0.0346(13) 0.0181(12) 0.0039(10) 0.0114(11)
C46 0.078(5) 0.063(4) 0.083(5) 0.046(4) 0.027(4) 0.031(4)
O47 0.094(4) 0.086(4) 0.113(5) 0.063(4) 0.023(3) 0.047(3)
C48 0.072(4) 0.062(4) 0.071(4) 0.038(4) 0.037(3) 0.035(3)
O49 0.102(4) 0.063(3) 0.074(6) 0.039(3) 0.009(4) 0.031(3)
C50 0.126(6) 0.105(6) 0.081(7) 0.026(6) 0.001(7) 0.004(6)
C51 0.131(9) 0.102(8) 0.095(9) 0.004(6) 0.045(8) -0.013(7)

loop_
_atom_type_symbol
_atom_type_description
_atom_type_scat_dispersion_real
_atom_type_scat_dispersion_imag
_atom_type_scat_source
C C 0.0033 0.0016 'International Tables Vol C Tables 4.2.6.8 and 6.1.1.4'
H H 0.0000 0.0000 'International Tables Vol C Tables 4.2.6.8 and 6.1.1.4'
N N 0.0061 0.0033 'International Tables Vol C Tables 4.2.6.8 and 6.1.1.4'
O O 0.0106 0.0060 'International Tables Vol C Tables 4.2.6.8 and 6.1.1.4'

loop_
_geom_angle_atom_site_label_1
_geom_angle_atom_site_label_2
_geom_angle_atom_site_label_3
_geom_angle
_geom_angle_site_symmetry_1
_geom_angle_site_symmetry_3
_geom_angle_publ_flag
C2 N1 C6 112.20(19) . . ?
N3 C2 N1 128.9(2) . . ?
N3 C2 O32 117.5(2) . . ?
N1 C2 O32 113.58(19) . . ?
C2 N3 C4 113.0(2) . . ?
N5 C4 N3 125.7(2) . . ?
N5 C4 N19 116.2(2) . . ?
N3 C4 N19 118.1(2) . . ?
C4 N5 C6 114.7(2) . . ?
N7 C6 N5 117.7(2) . . ?
N7 C6 N1 117.2(2) . . ?
N5 C6 N1 125.2(2) . . ?
C6 N7 C8 122.2(2) . . ?
C6 N7 H7A 118.9 . . ?
C8 N7 H7A 118.9 . . ?
N7 C8 C9 112.2(2) . . ?
N7 C8 C18 111.7(2) . . ?
C9 C8 C18 108.0(2) . . ?
N7 C8 H8A 108.3 . . ?
C9 C8 H8A 108.3 . . ?
C18 C8 H8A 108.3 . . ?
C8 C9 C10 113.2(2) . . ?
C8 C9 H9A 108.9 . . ?
C10 C9 H9A 108.9 . . ?
C8 C9 H9B 108.9 . . ?
C10 C9 H9B 108.9 . . ?
H9A C9 H9B 107.8 . . ?
N13 C10 C11 107.6(2) . . ?
N13 C10 C9 109.2(2) . . ?
C11 C10 C9 110.2(2) . . ?
N13 C10 C12 109.4(2) . . ?
C11 C10 C12 108.6(2) . . ?
C9 C10 C12 111.7(2) . . ?
C10 C11 H11A 109.5 . . ?
C10 C11 H11B 109.5 . . ?
H11A C11 H11B 109.5 . . ?
C10 C11 H11C 109.5 . . ?
H11A C11 H11C 109.5 . . ?
H11B C11 H11C 109.5 . . ?
C10 C12 H12A 109.5 . . ?
C10 C12 H12B 109.5 . . ?
H12A C12 H12B 109.5 . . ?
C10 C12 H12C 109.5 . . ?
H12A C12 H12C 109.5 . . ?
H12B C12 H12C 109.5 . . ?
O14 N13 C15 116.1(2) . . ?
O14 N13 C10 115.8(2) . . ?
C15 N13 C10 124.0(2) . . ?
N13 C15 C18 110.09(19) . . ?
N13 C15 C16 107.4(2) . . ?
C18 C15 C16 109.7(2) . . ?
N13 C15 C17 108.5(2) . . ?
C18 C15 C17 111.4(2) . . ?
C16 C15 C17 109.7(2) . . ?
C15 C16 H16A 109.5 . . ?
C15 C16 H16B 109.5 . . ?
H16A C16 H16B 109.5 . . ?
C15 C16 H16C 109.5 . . ?
H16A C16 H16C 109.5 . . ?
H16B C16 H16C 109.5 . . ?
C15 C17 H17A 109.5 . . ?
C15 C17 H17B 109.5 . . ?
H17A C17 H17B 109.5 . . ?
C15 C17 H17C 109.5 . . ?
H17A C17 H17C 109.5 . . ?
H17B C17 H17C 109.5 . . ?
C8 C18 C15 113.0(2) . . ?
C8 C18 H18A 109.0 . . ?
C15 C18 H18A 109.0 . . ?
C8 C18 H18B 109.0 . . ?
C15 C18 H18B 109.0 . . ?
H18A C18 H18B 107.8 . . ?
C4 N19 C20 123.7(2) . . ?
C4 N19 C26 118.03(19) . . ?
C20 N19 C26 118.05(18) . . ?
C25 C20 C21 119.8(2) . . ?
C25 C20 N19 118.3(2) . . ?
C21 C20 N19 121.9(2) . . ?
C22 C21 C20 119.5(2) . . ?
C22 C21 H21A 120.2 . . ?
C20 C21 H21A 120.2 . . ?
C23 C22 C21 120.6(2) . . ?
C23 C22 H22A 119.7 . . ?
C21 C22 H22A 119.7 . . ?
C22 C23 C24 120.1(2) . . ?
C22 C23 H23A 119.9 . . ?
C24 C23 H23A 119.9 . . ?
C23 C24 C25 119.8(2) . . ?
C23 C24 H24A 120.1 . . ?
C25 C24 H24A 120.1 . . ?
C24 C25 C20 120.1(2) . . ?
C24 C25 H25A 120.0 . . ?
C20 C25 H25A 120.0 . . ?
C27 C26 C31 120.5(2) . . ?
C27 C26 N19 120.2(2) . . ?
C31 C26 N19 119.3(2) . . ?
C26 C27 C28 119.5(2) . . ?
C26 C27 H27A 120.2 . . ?
C28 C27 H27A 120.2 . . ?
C27 C28 C29 120.1(2) . . ?
C27 C28 H28A 119.9 . . ?
C29 C28 H28A 119.9 . . ?
C30 C29 C28 120.2(2) . . ?
C30 C29 H29A 119.9 . . ?
C28 C29 H29A 119.9 . . ?
C29 C30 C31 119.7(2) . . ?
C29 C30 H30A 120.2 . . ?
C31 C30 H30A 120.2 . . ?
C30 C31 C26 119.9(2) . . ?
C30 C31 H31A 120.1 . . ?
C26 C31 H31A 120.1 . . ?
C2 O32 C33 116.46(18) . . ?
O32 C33 C34 108.41(19) . . ?
O32 C33 H33A 110.0 . . ?
C34 C33 H33A 110.0 . . ?
O32 C33 H33B 110.0 . . ?
C34 C33 H33B 110.0 . . ?
H33A C33 H33B 108.4 . . ?
N35 C34 C33 108.1(2) . . ?
N35 C34 H34A 110.1 . . ?
C33 C34 H34A 110.1 . . ?
N35 C34 H34B 110.1 . . ?
C33 C34 H34B 110.1 . . ?
H34A C34 H34B 108.4 . . ?
N36 N35 C39 111.9(2) . . ?
N36 N35 C34 117.0(2) . . ?
C39 N35 C34 130.9(2) . . ?
C37 N36 N35 104.3(2) . . ?
N36 C37 C38 112.4(2) . . ?
N36 C37 H37A 123.8 . . ?
C38 C37 H37A 123.8 . . ?
C39 C38 C37 105.4(2) . . ?
C39 C38 H38A 127.3 . . ?
C37 C38 H38A 127.3 . . ?
N35 C39 C38 106.0(2) . . ?
N35 C39 C40 126.3(2) . . ?
C38 C39 C40 127.7(2) . . ?
N45 C40 C41 121.8(2) . . ?
N45 C40 C39 118.8(2) . . ?
C41 C40 C39 119.3(2) . . ?
C42 C41 C40 119.2(3) . . ?
C42 C41 H41A 120.4 . . ?
C40 C41 H41A 120.4 . . ?
C43 C42 C41 119.4(3) . . ?
C43 C42 H42A 120.3 . . ?
C41 C42 H42A 120.3 . . ?
C42 C43 C44 118.2(3) . . ?
C42 C43 H43A 120.9 . . ?
C44 C43 H43A 120.9 . . ?
N45 C44 C43 124.1(3) . . ?
N45 C44 H44A 117.9 . . ?
C43 C44 H44A 117.9 . . ?
C40 N45 C44 117.2(2) . . ?
C51 C46 O47 78(6) 2_675 . ?
C51 C46 C50 139(7) 2_675 2_675 ?
O47 C46 C50 137(2) . 2_675 ?
C51 C46 O49 156(6) 2_675 . ?
O47 C46 O49 123.8(13) . . ?
C51 C46 C48 50(6) 2_675 . ?
O47 C46 C48 127.4(12) . . ?
C50 C46 C48 95.2(17) 2_675 . ?
O49 C46 C48 108.8(9) . . ?
C51 C48 C50 49.3(10) 2_675 2_675 ?
C50 O49 O49 136(10) 2_675 2_675 ?
C50 O49 C46 74(5) 2_675 . ?
O49 O49 C46 108.6(12) 2_675 . ?
C50 O49 C50 146(8) 2_675 . ?
C46 O49 C50 109.1(9) . . ?
C50 O49 C51 69(5) 2_675 2_675 ?
O49 O49 C51 112.6(17) 2_675 2_675 ?
C50 O49 C51 113.6(12) . 2_675 ?
O49 C50 C46 90(6) 2_675 2_675 ?
C46 C50 O49 96(2) 2_675 . ?
O49 C50 C51 99(5) 2_675 . ?
O49 C50 C51 103.4(15) . . ?
C46 C50 C50 95(2) 2_675 2_675 ?
C51 C50 C50 103(2) . 2_675 ?
O49 C50 C48 129(7) 2_675 2_675 ?
C46 C50 C48 47.1(13) 2_675 2_675 ?
O49 C50 C48 142.9(14) . 2_675 ?
C50 C50 C48 142(2) 2_675 2_675 ?
C46 C51 O47 84(6) 2_675 2_675 ?
C46 C51 C48 117(7) 2_675 2_675 ?
O47 C51 C48 156.1(18) 2_675 2_675 ?
O47 C51 C50 112.3(16) 2_675 . ?
C48 C51 C50 91.2(17) 2_675 . ?
O47 C51 O49 101.5(17) 2_675 2_675 ?
C48 C51 O49 101.3(18) 2_675 2_675 ?

loop_
_geom_bond_atom_site_label_1
_geom_bond_atom_site_label_2
_geom_bond_distance
_geom_bond_site_symmetry_2
_geom_bond_publ_flag
N1 C2 1.327(3) . ?
N1 C6 1.364(3) . ?
C2 N3 1.325(3) . ?
C2 O32 1.353(3) . ?
N3 C4 1.344(3) . ?
C4 N5 1.334(3) . ?
C4 N19 1.374(3) . ?
N5 C6 1.345(3) . ?
C6 N7 1.339(3) . ?
N7 C8 1.461(3) . ?
N7 H7A 0.8800 . ?
C8 C9 1.515(3) . ?
C8 C18 1.519(3) . ?
C8 H8A 1.0000 . ?
C9 C10 1.535(4) . ?
C9 H9A 0.9900 . ?
C9 H9B 0.9900 . ?
C10 N13 1.500(3) . ?
C10 C11 1.523(4) . ?
C10 C12 1.537(4) . ?
C11 H11A 0.9800 . ?
C11 H11B 0.9800 . ?
C11 H11C 0.9800 . ?
C12 H12A 0.9800 . ?
C12 H12B 0.9800 . ?
C12 H12C 0.9800 . ?
N13 O14 1.289(3) . ?
N13 C15 1.496(3) . ?
C15 C18 1.527(4) . ?
C15 C16 1.529(4) . ?
C15 C17 1.551(4) . ?
C16 H16A 0.9800 . ?
C16 H16B 0.9800 . ?
C16 H16C 0.9800 . ?
C17 H17A 0.9800 . ?
C17 H17B 0.9800 . ?
C17 H17C 0.9800 . ?
C18 H18A 0.9900 . ?
C18 H18B 0.9900 . ?
N19 C20 1.441(3) . ?
N19 C26 1.443(3) . ?
C20 C25 1.388(3) . ?
C20 C21 1.395(3) . ?
C21 C22 1.382(3) . ?
C21 H21A 0.9500 . ?
C22 C23 1.376(4) . ?
C22 H22A 0.9500 . ?
C23 C24 1.385(4) . ?
C23 H23A 0.9500 . ?
C24 C25 1.386(3) . ?
C24 H24A 0.9500 . ?
C25 H25A 0.9500 . ?
C26 C27 1.383(3) . ?
C26 C31 1.389(3) . ?
C27 C28 1.384(3) . ?
C27 H27A 0.9500 . ?
C28 C29 1.392(3) . ?
C28 H28A 0.9500 . ?
C29 C30 1.383(4) . ?
C29 H29A 0.9500 . ?
C30 C31 1.387(4) . ?
C30 H30A 0.9500 . ?
C31 H31A 0.9500 . ?
O32 C33 1.447(3) . ?
C33 C34 1.504(3) . ?
C33 H33A 0.9900 . ?
C33 H33B 0.9900 . ?
C34 N35 1.458(3) . ?
C34 H34A 0.9900 . ?
C34 H34B 0.9900 . ?
N35 N36 1.359(3) . ?
N35 C39 1.371(3) . ?
N36 C37 1.334(3) . ?
C37 C38 1.385(4) . ?
C37 H37A 0.9500 . ?
C38 C39 1.379(4) . ?
C38 H38A 0.9500 . ?
C39 C40 1.473(4) . ?
C40 N45 1.343(3) . ?
C40 C41 1.386(4) . ?
C41 C42 1.380(4) . ?
C41 H41A 0.9500 . ?
C42 C43 1.364(4) . ?
C42 H42A 0.9500 . ?
C43 C44 1.368(4) . ?
C43 H43A 0.9500 . ?
C44 N45 1.345(3) . ?
C44 H44A 0.9500 . ?
C46 C51 0.36(3) 2_675 ?
C46 O47 1.161(14) . ?
C46 C50 1.24(3) 2_675 ?
C46 O49 1.293(14) . ?
C46 C48 1.487(19) . ?
O47 C51 1.14(3) 2_675 ?
C48 C51 1.29(3) 2_675 ?
O49 C50 0.36(4) 2_675 ?
O49 O49 1.19(3) 2_675 ?
O49 C50 1.466(16) . ?
O49 C51 1.63(2) 2_675 ?
C50 O49 0.36(4) 2_675 ?
C50 C46 1.24(3) 2_675 ?
C50 C51 1.532(18) . ?
C51 C46 0.36(3) 2_675 ?
C51 O47 1.14(3) 2_675 ?
C51 C48 1.29(3) 2_675 ?
C51 O49 1.63(2) 2_675 ?
